data_7220282
loop_
_publ_author_name
'Song, Jun-Ling'
'Xu, Xiang'
'Hu, Chun-Li'
'Kong, Fang'
'Mao, Jiang-Gao'

_publ_section_title
;
 A facile strategy to adjust the density of planar triangle units in lead
 borate--nitrates
;
_journal_issue 21
_journal_name_full CrystEngComm
_journal_page_first 3953
_journal_paper_doi 10.1039/C5CE00509D
_journal_volume 17
_journal_year 2015
_chemical_formula_sum 'B2 H N3 O19 Pb8'
_chemical_formula_weight 2026.18
_chemical_name_systematic
; 
 ? 
;
_space_group_IT_number 2
_symmetry_cell_setting triclinic
_symmetry_space_group_name_Hall '-P 1'
_symmetry_space_group_name_H-M 'P -1'
_atom_sites_solution_hydrogens none
_atom_sites_solution_primary direct
_atom_sites_solution_secondary difmap
_audit_creation_method SHELXL-97
_cell_angle_alpha 85.559(3)
_cell_angle_beta 79.021(3)
_cell_angle_gamma 88.640(3)
_cell_formula_units_Z 2
_cell_length_a 9.0637(3)
_cell_length_b 9.9713(4)
_cell_length_c 11.6123(5)
_cell_measurement_temperature 293(2)
_cell_volume 1027.14(7)
_computing_structure_refinement 'SHELXL-97 (Sheldrick, 1997)'
_computing_structure_solution 'SHELXS-97 (Sheldrick, 1990)'
_diffrn_ambient_temperature 293(2)
_diffrn_measured_fraction_theta_full 0.998
_diffrn_measured_fraction_theta_max 0.998
_diffrn_measurement_device_type 'SuperNova, Dual, Cu at zero, Atlas'
_diffrn_measurement_method '\w scans'
_diffrn_radiation_monochromator mirror
_diffrn_radiation_source 'SuperNova (Mo) X-ray Source'
_diffrn_radiation_type MoK\a
_diffrn_radiation_wavelength 0.71073
_diffrn_reflns_av_R_equivalents 0.0480
_diffrn_reflns_av_sigmaI/netI 0.0442
_diffrn_reflns_limit_h_max 10
_diffrn_reflns_limit_h_min -10
_diffrn_reflns_limit_k_max 11
_diffrn_reflns_limit_k_min -11
_diffrn_reflns_limit_l_max 13
_diffrn_reflns_limit_l_min -13
_diffrn_reflns_number 13780
_diffrn_reflns_theta_full 25.00
_diffrn_reflns_theta_max 25.00
_diffrn_reflns_theta_min 2.62
_diffrn_standards_decay_% <1.0%
_exptl_absorpt_coefficient_mu 65.403
_exptl_absorpt_correction_T_max 1.00000
_exptl_absorpt_correction_T_min 0.20390
_exptl_absorpt_correction_type analytical
_exptl_crystal_colour Colorless
_exptl_crystal_density_diffrn 6.551
_exptl_crystal_density_method 'not measured'
_exptl_crystal_description Prism
_exptl_crystal_F_000 1680
_exptl_crystal_size_max 0.1600
_exptl_crystal_size_mid 0.0800
_exptl_crystal_size_min 0.0600
_refine_diff_density_max 1.507
_refine_diff_density_min -1.353
_refine_diff_density_rms 0.307
_refine_ls_extinction_method none
_refine_ls_goodness_of_fit_ref 0.924
_refine_ls_hydrogen_treatment none
_refine_ls_matrix_type full
_refine_ls_number_parameters 289
_refine_ls_number_reflns 3614
_refine_ls_number_restraints 6
_refine_ls_restrained_S_all 0.924
_refine_ls_R_factor_all 0.0268
_refine_ls_R_factor_gt 0.0218
_refine_ls_shift/su_max 0.001
_refine_ls_shift/su_mean 0.000
_refine_ls_structure_factor_coef Fsqd
_refine_ls_weighting_details 'calc w=1/[\s^2^(Fo^2^)+(0.0000P)^2^+0.0000P] where P=(Fo^2^+2Fc^2^)/3'
_refine_ls_weighting_scheme calc
_refine_ls_wR_factor_gt 0.0342
_refine_ls_wR_factor_ref 0.0364
_reflns_number_gt 3208
_reflns_number_total 3614
_reflns_threshold_expression >2sigma(I)
_cod_data_source_file c5ce00509d2.cif
_cod_data_source_block compound3
_cod_depositor_comments
;
The following automatic conversions were performed:
'__diffrn_radiation_source' tag replaced with
'_diffrn_radiation_source' tag.

Automatic conversion script
Id: cif_correct_tags 3376 2015-05-07 07:48:27Z andrius 

 Adding full bibliography for 7220280--7220282.cif.
;
_cod_original_sg_symbol_H-M P-1
_cod_original_formula_sum 'H B2 N3 O19 Pb8'
_cod_database_code 7220282

loop_
_symmetry_equiv_pos_as_xyz
'x, y, z'
'-x, -y, -z'

loop_
_atom_site_label
_atom_site_type_symbol
_atom_site_fract_x
_atom_site_fract_y
_atom_site_fract_z
_atom_site_U_iso_or_equiv
_atom_site_adp_type
_atom_site_occupancy
_atom_site_symmetry_multiplicity
_atom_site_calc_flag
_atom_site_refinement_flags
Pb1 Pb 0.12076(3) 0.04805(3) 0.10451(3) 0.01475(9) Uani 1 1 d .
Pb2 Pb 0.03535(3) -0.31379(3) 0.10021(3) 0.01485(9) Uani 1 1 d .
Pb3 Pb 0.30412(3) 0.09849(3) -0.20107(3) 0.01603(9) Uani 1 1 d .
Pb4 Pb 0.41726(3) -0.51831(3) 0.80595(3) 0.01424(9) Uani 1 1 d .
Pb5 Pb 0.46609(3) -0.17559(3) -0.02445(3) 0.01438(9) Uani 1 1 d .
Pb6 Pb 0.50247(3) -0.67679(3) 0.51166(3) 0.01588(9) Uani 1 1 d .
Pb7 Pb 0.18889(3) -0.52218(4) 0.38716(3) 0.01659(9) Uani 1 1 d .
Pb8 Pb 0.06377(4) -0.17475(4) 0.42192(4) 0.01979(9) Uani 1 1 d .
B1 B 0.3308(10) -0.2364(10) 0.2231(10) 0.014(2) Uani 1 1 d .
B2 B -0.1714(10) -0.3509(10) 0.3273(10) 0.013(2) Uani 1 1 d U
N1 N 0.7887(8) -0.3901(7) -0.1053(7) 0.0152(18) Uani 1 1 d .
N2 N -0.1986(8) 0.2109(9) 0.2625(8) 0.025(2) Uani 1 1 d .
N3 N 0.3412(10) 0.1282(9) -0.6842(8) 0.031(2) Uani 1 1 d .
O1 O 0.2774(6) -0.2588(6) 0.3381(6) 0.0192(15) Uani 1 1 d .
O2 O 0.4810(6) -0.2595(6) 0.1728(6) 0.0164(15) Uani 1 1 d .
O3 O 0.2401(6) -0.1878(6) 0.1397(6) 0.0174(15) Uani 1 1 d .
O4 O -0.2479(6) -0.3654(6) 0.4404(5) 0.0204(16) Uani 1 1 d .
O5 O -0.0181(6) -0.3207(6) 0.3050(6) 0.0200(16) Uani 1 1 d .
O6 O -0.2341(6) -0.3484(6) 0.2299(6) 0.0175(15) Uani 1 1 d .
O7 O 0.9120(7) -0.3731(8) -0.1739(7) 0.045(2) Uani 1 1 d .
O8 O 0.7083(7) -0.4893(7) -0.1174(7) 0.0341(19) Uani 1 1 d .
O9 O 0.7529(7) -0.3208(7) -0.0239(7) 0.0337(19) Uani 1 1 d .
O10 O -0.2045(7) 0.1817(7) 0.1606(7) 0.036(2) Uani 1 1 d .
O11 O -0.2358(7) 0.3290(7) 0.2933(7) 0.0321(19) Uani 1 1 d .
O12 O -0.1588(9) 0.1250(8) 0.3356(8) 0.054(2) Uani 1 1 d .
O13 O 0.3858(8) 0.0427(8) -0.7539(8) 0.044(2) Uani 1 1 d .
O14 O 0.2380(14) 0.1039(14) -0.6032(13) 0.150(7) Uani 1 1 d .
O15 O 0.3927(10) 0.2414(9) -0.6968(8) 0.060(3) Uani 1 1 d .
O16 O 0.0685(6) -0.3711(6) 0.5315(5) 0.0136(14) Uani 1 1 d .
O17 O 0.5280(6) -0.5015(6) 0.6170(5) 0.0139(14) Uani 1 1 d .
O18 O 0.3555(5) 0.0380(6) -0.0264(5) 0.0114(13) Uani 1 1 d .
O19 O -0.0642(6) -0.1087(6) 0.0823(6) 0.0158(14) Uani 1 1 d .

loop_
_atom_site_aniso_label
_atom_site_aniso_U_11
_atom_site_aniso_U_22
_atom_site_aniso_U_33
_atom_site_aniso_U_23
_atom_site_aniso_U_13
_atom_site_aniso_U_12
Pb1 0.01333(17) 0.01596(19) 0.0147(2) -0.00078(16) -0.00204(15) -0.00084(13)
Pb2 0.01524(17) 0.01365(18) 0.0151(2) 0.00077(16) -0.00233(15) 0.00121(13)
Pb3 0.01721(18) 0.01725(19) 0.0132(2) 0.00079(16) -0.00266(15) 0.00102(14)
Pb4 0.01350(17) 0.01642(19) 0.0128(2) -0.00065(16) -0.00227(15) -0.00279(13)
Pb5 0.01405(17) 0.01329(18) 0.0158(2) -0.00075(16) -0.00302(15) 0.00028(13)
Pb6 0.01591(17) 0.01427(19) 0.0171(2) -0.00003(16) -0.00262(15) -0.00028(14)
Pb7 0.01547(17) 0.0212(2) 0.0126(2) 0.00019(17) -0.00176(15) -0.00215(14)
Pb8 0.01910(18) 0.01686(19) 0.0226(2) -0.00076(17) -0.00238(16) 0.00117(14)
B1 0.013(5) 0.014(6) 0.012(7) 0.001(5) 0.004(5) -0.003(4)
B2 0.014(3) 0.012(3) 0.014(3) 0.002(3) -0.005(3) 0.002(2)
N1 0.021(4) 0.010(4) 0.014(5) 0.004(4) -0.005(4) -0.001(3)
N2 0.015(4) 0.030(5) 0.031(6) -0.008(5) -0.005(4) 0.000(4)
N3 0.038(5) 0.034(6) 0.023(6) -0.017(5) -0.004(5) -0.009(4)
O1 0.015(3) 0.029(4) 0.011(4) 0.001(3) 0.000(3) 0.003(3)
O2 0.009(3) 0.018(4) 0.021(4) -0.001(3) 0.000(3) 0.001(2)
O3 0.016(3) 0.015(3) 0.020(4) 0.007(3) -0.003(3) -0.003(3)
O4 0.013(3) 0.039(4) 0.009(4) 0.007(3) -0.006(3) 0.003(3)
O5 0.010(3) 0.028(4) 0.022(4) -0.005(3) -0.002(3) -0.006(3)
O6 0.015(3) 0.020(4) 0.018(4) 0.004(3) -0.008(3) -0.003(3)
O7 0.036(4) 0.057(6) 0.038(6) -0.013(5) 0.010(4) -0.020(4)
O8 0.029(4) 0.029(4) 0.047(6) -0.009(4) -0.011(4) -0.007(3)
O9 0.034(4) 0.039(5) 0.029(5) -0.006(4) -0.008(4) 0.000(3)
O10 0.040(4) 0.040(5) 0.034(5) -0.017(4) -0.017(4) 0.003(3)
O11 0.030(4) 0.030(4) 0.040(5) -0.012(4) -0.014(4) 0.008(3)
O12 0.080(6) 0.031(5) 0.059(7) -0.005(5) -0.035(5) 0.017(4)
O13 0.055(5) 0.028(5) 0.048(6) -0.012(4) -0.003(4) 0.002(4)
O14 0.157(11) 0.119(12) 0.133(13) -0.065(10) 0.102(10) -0.085(9)
O15 0.090(6) 0.037(5) 0.052(7) -0.015(5) 0.000(5) -0.027(5)
O16 0.020(3) 0.015(3) 0.004(4) 0.005(3) 0.000(3) -0.003(3)
O17 0.017(3) 0.017(3) 0.006(4) 0.002(3) 0.003(3) -0.005(3)
O18 0.010(3) 0.016(3) 0.009(4) 0.000(3) -0.002(3) -0.001(2)
O19 0.011(3) 0.020(4) 0.017(4) 0.000(3) -0.003(3) 0.000(2)

loop_
_atom_type_symbol
_atom_type_description
_atom_type_scat_dispersion_real
_atom_type_scat_dispersion_imag
_atom_type_scat_source
N N 0.0061 0.0033 'International Tables Vol C Tables 4.2.6.8 and 6.1.1.4'
O O 0.0106 0.0060 'International Tables Vol C Tables 4.2.6.8 and 6.1.1.4'
Pb Pb -3.3944 10.1111 'International Tables Vol C Tables 4.2.6.8 and 6.1.1.4'
B B 0.0013 0.0007 'International Tables Vol C Tables 4.2.6.8 and 6.1.1.4'
H H 0.0000 0.0000 'International Tables Vol C Tables 4.2.6.8 and 6.1.1.4'

loop_
_geom_angle_atom_site_label_1
_geom_angle_atom_site_label_2
_geom_angle_atom_site_label_3
_geom_angle
_geom_angle_site_symmetry_1
_geom_angle_site_symmetry_3
O19 Pb1 O18 75.55(18) 2 .
O19 Pb1 O19 75.2(2) 2 .
O18 Pb1 O19 116.54(19) . .
O19 Pb1 O3 118.18(19) 2 .
O18 Pb1 O3 71.86(19) . .
O19 Pb1 O3 74.78(17) . .
O19 Pb1 Pb3 39.53(13) 2 .
O18 Pb1 Pb3 36.02(13) . .
O19 Pb1 Pb3 98.45(15) . .
O3 Pb1 Pb3 95.20(14) . .
O19 Pb2 O5 92.6(2) . .
O19 Pb2 O3 81.80(18) . .
O5 Pb2 O3 78.5(2) . .
O19 Pb2 O6 78.6(2) . .
O5 Pb2 O6 55.39(17) . .
O3 Pb2 O6 128.3(2) . .
O18 Pb3 O19 78.98(19) . 2
O18 Pb3 O6 114.1(2) . 2
O19 Pb3 O6 77.8(2) 2 2
O18 Pb3 O2 73.9(2) . 2_655
O19 Pb3 O2 120.58(19) 2 2_655
O6 Pb3 O2 67.40(16) 2 2_655
O18 Pb3 Pb1 39.32(13) . .
O19 Pb3 Pb1 39.67(14) 2 .
O6 Pb3 Pb1 96.79(14) 2 .
O2 Pb3 Pb1 97.98(14) 2_655 .
O17 Pb4 O6 92.1(2) . 2_546
O17 Pb4 O2 89.9(2) . 2_646
O6 Pb4 O2 76.52(18) 2_546 2_646
O18 Pb5 O18 76.05(18) . 2_655
O18 Pb5 O2 110.91(19) . .
O18 Pb5 O2 76.4(2) 2_655 .
O18 Pb5 O3 74.1(2) . .
O18 Pb5 O3 108.60(19) 2_655 .
O2 Pb5 O3 57.60(17) . .
O18 Pb5 Pb5 38.03(12) . 2_655
O18 Pb5 Pb5 38.02(13) 2_655 2_655
O2 Pb5 Pb5 94.41(13) . 2_655
O3 Pb5 Pb5 91.63(13) . 2_655
O17 Pb6 O17 78.2(2) . 2_646
O17 Pb6 O4 85.7(2) . 2_546
O17 Pb6 O4 77.8(2) 2_646 2_546
O17 Pb6 Pb6 39.39(15) . 2_646
O17 Pb6 Pb6 38.81(14) 2_646 2_646
O4 Pb6 Pb6 79.33(16) 2_546 2_646
O17 Pb6 Pb7 94.28(13) . .
O17 Pb6 Pb7 43.71(13) 2_646 .
O4 Pb6 Pb7 38.49(15) 2_546 .
Pb6 Pb6 Pb7 65.111(11) 2_646 .
O4 Pb7 O16 80.2(2) 2_546 .
O4 Pb7 O16 81.99(18) 2_546 2_546
O16 Pb7 O16 76.05(19) . 2_546
O4 Pb7 O17 71.20(19) 2_546 2_646
O16 Pb7 O17 104.72(17) . 2_646
O16 Pb7 O17 152.45(18) 2_546 2_646
O4 Pb7 O1 116.90(19) 2_546 .
O16 Pb7 O1 65.79(19) . .
O16 Pb7 O1 132.11(17) 2_546 .
O17 Pb7 O1 68.75(17) 2_646 .
O4 Pb7 Pb8 113.93(15) 2_546 .
O16 Pb7 Pb8 37.15(14) . .
O16 Pb7 Pb8 96.04(12) 2_546 .
O17 Pb7 Pb8 100.47(13) 2_646 .
O1 Pb7 Pb8 36.45(12) . .
O4 Pb7 Pb6 37.37(13) 2_546 .
O16 Pb7 Pb6 104.81(12) . .
O16 Pb7 Pb6 114.86(12) 2_546 .
O17 Pb7 Pb6 37.73(14) 2_646 .
O1 Pb7 Pb6 102.38(10) . .
Pb8 Pb7 Pb6 123.739(12) . .
O1 Pb8 O16 79.2(2) . .
O1 Pb8 O5 79.7(2) . .
O16 Pb8 O5 78.9(2) . .
O1 Pb8 Pb7 48.67(17) . .
O16 Pb8 Pb7 40.51(15) . .
O5 Pb8 Pb7 53.75(14) . .
O1 B1 O2 122.6(8) . .
O1 B1 O3 123.5(8) . .
O2 B1 O3 113.8(8) . .
O4 B2 O6 125.4(8) . .
O4 B2 O5 119.6(8) . .
O6 B2 O5 114.5(9) . .
O9 N1 O7 120.4(7) . .
O9 N1 O8 120.8(8) . .
O7 N1 O8 118.5(8) . .
O10 N2 O12 120.9(8) . .
O10 N2 O11 119.7(9) . .
O12 N2 O11 119.4(9) . .
O14 N3 O15 117.5(10) . .
O14 N3 O13 120.2(10) . .
O15 N3 O13 122.2(10) . .
B1 O1 Pb8 122.0(5) . .
B1 O1 Pb7 109.7(6) . .
Pb8 O1 Pb7 94.9(2) . .
B1 O2 Pb4 118.7(6) . 2_646
B1 O2 Pb5 97.0(5) . .
Pb4 O2 Pb5 115.9(2) 2_646 .
B1 O2 Pb3 121.5(5) . 2_655
Pb4 O2 Pb3 104.92(17) 2_646 2_655
Pb5 O2 Pb3 96.9(2) . 2_655
B1 O3 Pb2 122.6(5) . .
B1 O3 Pb5 91.3(5) . .
Pb2 O3 Pb5 114.2(2) . .
B1 O3 Pb1 130.7(5) . .
Pb2 O3 Pb1 95.84(17) . .
Pb5 O3 Pb1 100.2(2) . .
B2 O4 Pb6 121.9(5) . 2_546
B2 O4 Pb7 132.4(5) . 2_546
Pb6 O4 Pb7 104.1(2) 2_546 2_546
B2 O5 Pb8 117.8(5) . .
B2 O5 Pb2 100.7(5) . .
Pb8 O5 Pb2 127.1(3) . .
B2 O6 Pb4 128.4(6) . 2_546
B2 O6 Pb3 101.9(5) . 2
Pb4 O6 Pb3 110.98(19) 2_546 2
B2 O6 Pb2 88.8(5) . .
Pb4 O6 Pb2 126.5(3) 2_546 .
Pb3 O6 Pb2 92.7(2) 2 .
Pb8 O16 Pb7 102.3(2) . .
Pb8 O16 Pb7 115.4(2) . 2_546
Pb7 O16 Pb7 103.95(19) . 2_546
Pb4 O17 Pb6 116.8(3) . .
Pb4 O17 Pb6 124.1(2) . 2_646
Pb6 O17 Pb6 101.8(2) . 2_646
Pb4 O17 Pb7 106.4(2) . 2_646
Pb6 O17 Pb7 106.7(2) . 2_646
Pb6 O17 Pb7 98.6(2) 2_646 2_646
Pb3 O18 Pb5 110.7(2) . .
Pb3 O18 Pb5 112.7(2) . 2_655
Pb5 O18 Pb5 103.95(18) . 2_655
Pb3 O18 Pb1 104.66(18) . .
Pb5 O18 Pb1 113.1(2) . .
Pb5 O18 Pb1 112.0(2) 2_655 .
Pb2 O19 Pb3 110.6(3) . 2
Pb2 O19 Pb1 114.3(2) . 2
Pb3 O19 Pb1 100.80(18) 2 2
Pb2 O19 Pb1 107.38(19) . .
Pb3 O19 Pb1 118.9(2) 2 .
Pb1 O19 Pb1 104.8(2) 2 .

loop_
_geom_bond_atom_site_label_1
_geom_bond_atom_site_label_2
_geom_bond_distance
_geom_bond_site_symmetry_2
Pb1 O19 2.354(6) 2
Pb1 O18 2.373(5) .
Pb1 O19 2.381(5) .
Pb1 O3 2.602(6) .
Pb1 Pb3 3.6227(6) .
Pb2 O19 2.226(6) .
Pb2 O5 2.330(6) .
Pb2 O3 2.399(5) .
Pb2 O6 2.628(6) .
Pb3 O18 2.202(6) .
Pb3 O19 2.348(6) 2
Pb3 O6 2.569(6) 2
Pb3 O2 2.636(5) 2_655
Pb4 O17 2.227(6) .
Pb4 O6 2.269(5) 2_546
Pb4 O2 2.393(6) 2_646
Pb5 O18 2.332(5) .
Pb5 O18 2.333(5) 2_655
Pb5 O2 2.405(6) .
Pb5 O3 2.516(6) .
Pb5 Pb5 3.6750(7) 2_655
Pb6 O17 2.250(6) .
Pb6 O17 2.279(6) 2_646
Pb6 O4 2.305(5) 2_546
Pb6 Pb6 3.5150(7) 2_646
Pb6 Pb7 3.6820(5) .
Pb7 O4 2.363(6) 2_546
Pb7 O16 2.425(6) .
Pb7 O16 2.567(5) 2_546
Pb7 O17 2.573(5) 2_646
Pb7 O1 2.749(6) .
Pb7 Pb8 3.6477(5) .
Pb8 O1 2.175(6) .
Pb8 O16 2.255(6) .
Pb8 O5 2.292(5) .
B1 O1 1.334(12) .
B1 O2 1.396(11) .
B1 O3 1.435(11) .
B2 O4 1.361(12) .
B2 O6 1.358(11) .
B2 O5 1.400(11) .
N1 O9 1.204(9) .
N1 O7 1.249(10) .
N1 O8 1.274(9) .
N2 O10 1.251(10) .
N2 O12 1.255(11) .
N2 O11 1.276(9) .
N3 O14 1.208(13) .
N3 O15 1.220(11) .
N3 O13 1.228(10) .
O2 Pb4 2.393(6) 2_646
O2 Pb3 2.636(5) 2_655
O4 Pb6 2.305(5) 2_546
O4 Pb7 2.363(6) 2_546
O6 Pb4 2.269(5) 2_546
O6 Pb3 2.569(6) 2
O16 Pb7 2.567(5) 2_546
O17 Pb6 2.279(6) 2_646
O17 Pb7 2.573(5) 2_646
O18 Pb5 2.333(5) 2_655
O19 Pb3 2.348(6) 2
O19 Pb1 2.354(6) 2
